data_4317924
loop_
_publ_author_name
'Jaydip Gangopadhyay'
'Suman Sengupta'
'Sibaprasad Bhattacharyya'
'Indranil Chakraborty'
'Animesh Chakravorty'

_publ_section_title
;
 Pyridylazole Chelation of Oxorhenium(V) and Imidorhenium(V). Rates and
 Trends of Oxygen Atom Transfer from ReVO to Tertiary Phosphines
;
_journal_name_full 'Inorganic Chemistry'
_journal_page_first 2616
_journal_page_last 2622
_journal_paper_doi 10.1021/ic011064t
_journal_volume 41
_journal_year 2002
_chemical_formula_sum 'C12 H8 N2 S'
_chemical_formula_weight 212.26
_chemical_name_systematic
; 
 ? 
;
_space_group_IT_number 29
_symmetry_cell_setting orthorhombic
_symmetry_space_group_name_Hall 'P 2c -2ac'
_symmetry_space_group_name_H-M 'P c a 21'
_atom_sites_solution_hydrogens geom
_atom_sites_solution_primary direct
_atom_sites_solution_secondary difmap
_audit_creation_method SHELXL
_cell_angle_alpha 90.00
_cell_angle_beta 90.00
_cell_angle_gamma 90.00
_cell_formula_units_Z 8
_cell_length_a 13.762(9)
_cell_length_b 12.952(8)
_cell_length_c 11.077(4)
_cell_measurement_reflns_used 30
_cell_measurement_temperature 293(2)
_cell_measurement_theta_max 15
_cell_measurement_theta_min 7
_cell_volume 1974.4(19)
_computing_cell_refinement 'Siemens P3/P4-PC V4.27'
_computing_data_collection 'Siemens P3/P4-PC V4.27'
_computing_data_reduction 'Siemens P3/P4-PC V4.27'
_computing_molecular_graphics 'Siemens SHELXTL V5.03 PC'
_computing_publication_material 'Siemens SHELXTL V5.03 PC'
_computing_structure_refinement 'SHELXL-93 (Sheldrick, 1993)'
_computing_structure_solution 'SHELXS-86 (Sheldrick, 1990)'
_diffrn_ambient_temperature 293(2)
_diffrn_measurement_device 'Siemens R3m/V'
_diffrn_measurement_method '\w scans'
_diffrn_radiation_monochromator graphite
_diffrn_radiation_source 'fine-focus sealed tube'
_diffrn_radiation_type MoK\a
_diffrn_radiation_wavelength 0.71073
_diffrn_reflns_av_R_equivalents 0.0239
_diffrn_reflns_av_sigmaI/netI 0.0264
_diffrn_reflns_limit_h_max 16
_diffrn_reflns_limit_h_min 0
_diffrn_reflns_limit_k_max 0
_diffrn_reflns_limit_k_min -15
_diffrn_reflns_limit_l_max 13
_diffrn_reflns_limit_l_min 0
_diffrn_reflns_number 1848
_diffrn_reflns_theta_max 25.02
_diffrn_reflns_theta_min 1.57
_diffrn_standards_decay_% 0
_diffrn_standards_interval_count 198
_diffrn_standards_number 2
_exptl_absorpt_coefficient_mu 0.289
_exptl_crystal_colour pale_yellow
_exptl_crystal_density_diffrn 1.428
_exptl_crystal_description parallelopiped
_exptl_crystal_F_000 880
_exptl_crystal_size_max 0.40
_exptl_crystal_size_mid 0.40
_exptl_crystal_size_min 0.30
_refine_diff_density_max 1.137
_refine_diff_density_min -0.319
_refine_diff_density_rms 0.062
_refine_ls_abs_structure_details 'Flack H D (1983), Acta Cryst. A39, 876-881'
_refine_ls_abs_structure_Flack 0.12(19)
_refine_ls_extinction_method none
_refine_ls_goodness_of_fit_all 1.073
_refine_ls_goodness_of_fit_obs 1.071
_refine_ls_matrix_type full
_refine_ls_number_parameters 295
_refine_ls_number_reflns 1844
_refine_ls_number_restraints 1
_refine_ls_restrained_S_all 1.072
_refine_ls_restrained_S_obs 1.071
_refine_ls_R_factor_all 0.0695
_refine_ls_R_factor_obs 0.0543
_refine_ls_shift/esd_max 0.000
_refine_ls_shift/esd_mean 0.000
_refine_ls_structure_factor_coef Fsqd
_refine_ls_weighting_details 'w=1/[\s^2^(Fo^2^)+(0.0765P)^2^+1.8033P] where P=(Fo^2^+2Fc^2^)/3'
_refine_ls_weighting_scheme calc
_refine_ls_wR_factor_all 0.1508
_refine_ls_wR_factor_obs 0.1354
_reflns_number_observed 1543
_reflns_number_total 1844
_reflns_observed_criterion >2sigma(I)
_cod_data_source_file ic011064t_1.cif
_cod_data_source_block san1(pbt)
_cod_depositor_comments
;
The following automatic conversions were performed:

'_symmetry_cell_setting' value 'Orthorhombic' changed to
'orthorhombic' according to the built-in table from CIF Core
dictionary named 'cif_core.dic' version 2.4.1 from 2010-06-29.

Automatic conversion script
Id: cif_fix_values 1646 2011-03-28 12:23:43Z adriana 

The following automatic conversions were performed:

'_refine_ls_weighting_scheme' value 'calc
w=1/[\s^2^(Fo^2^)+(0.0765P)^2^+1.8033P] where P=(Fo^2^+2Fc^2^)/3' was
changed to 'calc'. New tag '_refine_ls_weighting_details' was
created. The value of the new tag was set to
'w=1/[\s^2^(Fo^2^)+(0.0765P)^2^+1.8033P] where P=(Fo^2^+2Fc^2^)/3'.

Automatic conversion script
Id: cif_fix_values 3143 2015-03-26 13:38:13Z robertas 
;
_cod_database_code 4317924

loop_
_symmetry_equiv_pos_as_xyz
'x, y, z'
'-x, -y, z+1/2'
'x+1/2, -y, z'
'-x+1/2, y, z+1/2'

loop_
_atom_site_aniso_label
_atom_site_aniso_U_11
_atom_site_aniso_U_22
_atom_site_aniso_U_33
_atom_site_aniso_U_23
_atom_site_aniso_U_13
_atom_site_aniso_U_12
S1 0.0681(10) 0.0653(10) 0.0535(10) 0.0060(11) 0.0013(11) 0.0045(8)
S2 0.0465(7) 0.0455(7) 0.0375(7) 0.0063(8) -0.0009(8) -0.0058(6)
N1 0.063(4) 0.065(4) 0.079(5) 0.005(4) -0.001(4) -0.003(3)
N2 0.054(3) 0.060(3) 0.057(4) 0.004(3) 0.007(3) 0.013(3)
N3 0.067(3) 0.049(3) 0.056(3) 0.011(3) -0.003(3) -0.016(3)
N4 0.039(2) 0.038(2) 0.041(3) 0.005(2) 0.000(2) -0.003(2)
C1 0.076(5) 0.065(5) 0.105(8) 0.010(5) 0.028(6) -0.009(5)
C2 0.060(5) 0.072(5) 0.111(8) -0.008(6) 0.013(6) -0.021(4)
C3 0.062(5) 0.082(5) 0.076(6) -0.011(5) 0.010(4) -0.009(4)
C4 0.058(4) 0.066(4) 0.067(5) -0.001(4) 0.009(4) -0.001(4)
C5 0.036(3) 0.044(3) 0.087(5) -0.008(4) 0.004(4) 0.007(3)
C6 0.040(3) 0.062(4) 0.060(4) 0.004(4) 0.010(3) 0.017(3)
C7 0.041(3) 0.056(4) 0.063(4) -0.001(4) 0.010(3) 0.008(3)
C8 0.074(5) 0.072(5) 0.076(6) 0.012(5) 0.006(5) -0.001(4)
C9 0.064(5) 0.053(4) 0.108(8) 0.004(5) 0.015(5) -0.010(4)
C10 0.065(5) 0.057(4) 0.094(7) -0.008(5) 0.005(5) -0.013(4)
C11 0.074(4) 0.074(5) 0.069(5) -0.006(5) 0.004(5) 0.009(4)
C12 0.051(4) 0.043(3) 0.075(5) 0.000(3) 0.017(4) 0.007(3)
C13 0.084(6) 0.066(5) 0.079(6) 0.024(4) -0.006(5) -0.032(4)
C14 0.063(4) 0.057(4) 0.091(6) -0.014(4) -0.005(5) -0.020(3)
C15 0.059(4) 0.076(5) 0.061(5) -0.001(4) -0.004(4) -0.023(4)
C16 0.052(4) 0.059(4) 0.044(4) 0.001(4) 0.000(3) -0.011(3)
C17 0.034(3) 0.042(3) 0.048(4) 0.009(3) 0.003(3) -0.003(2)
C18 0.032(3) 0.039(3) 0.041(3) -0.001(3) 0.001(3) 0.000(2)
C19 0.036(3) 0.040(3) 0.041(3) -0.002(3) 0.001(3) 0.001(3)
C20 0.049(4) 0.050(4) 0.046(4) 0.013(3) -0.001(3) -0.005(3)
C21 0.049(3) 0.047(3) 0.058(4) 0.005(3) 0.002(3) -0.007(3)
C22 0.044(3) 0.052(4) 0.063(5) -0.001(3) 0.001(3) -0.007(3)
C23 0.039(3) 0.052(3) 0.046(4) 0.000(3) -0.001(3) 0.001(3)
C24 0.036(3) 0.042(3) 0.041(3) 0.001(3) 0.004(3) 0.002(2)

loop_
_atom_site_label
_atom_site_type_symbol
_atom_site_fract_x
_atom_site_fract_y
_atom_site_fract_z
_atom_site_U_iso_or_equiv
_atom_site_thermal_displace_type
_atom_site_occupancy
_atom_site_calc_flag
_atom_site_refinement_flags
_atom_site_disorder_group
S1 S 0.04994(13) 0.86169(14) 0.5901(2) 0.0623(5) Uani 1 d . .
S2 S 0.22148(10) 0.62065(10) 0.5982(2) 0.0432(4) Uani 1 d . .
N1 N -0.0784(5) 0.7017(5) 0.5080(7) 0.069(2) Uani 1 d . .
N2 N 0.0362(4) 0.9131(4) 0.3673(6) 0.0570(15) Uani 1 d . .
N3 N 0.0899(4) 0.4600(4) 0.5118(6) 0.0576(15) Uani 1 d . .
N4 N 0.1964(3) 0.6831(3) 0.3804(5) 0.0391(11) Uani 1 d . .
C1 C -0.1338(6) 0.6229(7) 0.4824(11) 0.082(3) Uani 1 d . .
H1A H -0.1523(6) 0.5803(7) 0.5461(11) 0.098 Uiso 1 calc R .
C2 C -0.1666(6) 0.5982(7) 0.3716(11) 0.081(3) Uani 1 d . .
H2A H -0.2051(6) 0.5400(7) 0.3601(11) 0.097 Uiso 1 calc R .
C3 C -0.1428(6) 0.6587(6) 0.2780(8) 0.073(2) Uani 1 d . .
H3A H -0.1653(6) 0.6435(6) 0.2009(8) 0.088 Uiso 1 calc R .
C4 C -0.0849(6) 0.7431(6) 0.2970(8) 0.064(2) Uani 1 d . .
H4A H -0.0676(6) 0.7867(6) 0.2339(8) 0.076 Uiso 1 calc R .
C5 C -0.0530(4) 0.7612(5) 0.4134(8) 0.056(2) Uani 1 d . .
C6 C 0.0085(4) 0.8465(5) 0.4440(7) 0.054(2) Uani 1 d . .
C7 C 0.0965(5) 0.9858(5) 0.4236(7) 0.054(2) Uani 1 d . .
C8 C 0.1364(6) 1.0697(6) 0.3675(9) 0.074(2) Uani 1 d . .
H8A H 0.1249(6) 1.0821(6) 0.2860(9) 0.089 Uiso 1 calc R .
C9 C 0.1934(6) 1.1346(6) 0.4336(11) 0.075(3) Uani 1 d . .
C10 C 0.2118(6) 1.1176(6) 0.5545(10) 0.072(3) Uani 1 d . .
C11 C 0.1712(5) 1.0367(6) 0.6109(9) 0.072(2) Uani 1 d . .
H11A H 0.1814(5) 1.0257(6) 0.6929(9) 0.087 Uiso 1 calc R .
C12 C 0.1137(5) 0.9701(5) 0.5441(7) 0.056(2) Uani 1 d . .
C13 C 0.0355(6) 0.3773(6) 0.4830(9) 0.076(2) Uani 1 d . .
H13A H 0.0212(6) 0.3300(6) 0.5435(9) 0.092 Uiso 1 calc R .
C14 C 0.0006(6) 0.3593(6) 0.3710(9) 0.070(2) Uani 1 d . .
H14A H -0.0349(6) 0.2998(6) 0.3546(9) 0.084 Uiso 1 calc R .
C15 C 0.0180(5) 0.4290(6) 0.2837(8) 0.065(2) Uani 1 d . .
H15A H -0.0071(5) 0.4195(6) 0.2065(8) 0.078 Uiso 1 calc R .
C16 C 0.0731(5) 0.5138(5) 0.3096(7) 0.052(2) Uani 1 d . .
C17 C 0.1091(4) 0.5247(4) 0.4238(6) 0.0414(14) Uani 1 d . .
C18 C 0.1714(4) 0.6127(4) 0.4555(5) 0.0375(13) Uani 1 d . .
C19 C 0.2592(4) 0.7515(4) 0.4324(6) 0.0390(13) Uani 1 d . .
C20 C 0.2992(5) 0.8358(5) 0.3779(7) 0.048(2) Uani 1 d . .
C21 C 0.3634(5) 0.8959(5) 0.4387(7) 0.051(2) Uani 1 d . .
C22 C 0.3868(5) 0.8734(5) 0.5569(7) 0.053(2) Uani 1 d . .
C23 C 0.3479(4) 0.7907(4) 0.6139(6) 0.0458(15) Uani 1 d . .
H23A H 0.3645(4) 0.7759(4) 0.6934(6) 0.055 Uiso 1 calc R .
C24 C 0.2835(4) 0.7290(4) 0.5522(5) 0.0396(13) Uani 1 d . .
H9 H 0.2125(36) 1.1870(41) 0.3995(55) 0.027(15) Uiso 1 d . .
H10 H 0.2495(46) 1.1630(42) 0.6064(72) 0.045(15) Uiso 1 d . .
H16 H 0.0949(51) 0.5603(56) 0.2584(73) 0.071(24) Uiso 1 d . .
H20 H 0.2821(46) 0.8534(44) 0.3087(69) 0.044(18) Uiso 1 d . .
H21 H 0.3790(62) 0.9601(65) 0.3985(88) 0.091(28) Uiso 1 d . .
H22 H 0.4429(53) 0.9235(56) 0.6124(88) 0.092(26) Uiso 1 d . .

loop_
_atom_type_symbol
_atom_type_description
_atom_type_scat_dispersion_real
_atom_type_scat_dispersion_imag
_atom_type_scat_source
C C 0.0033 0.0016 'International Tables Vol C Tables 4.2.6.8 and 6.1.1.4'
H H 0.0000 0.0000 'International Tables Vol C Tables 4.2.6.8 and 6.1.1.4'
N N 0.0061 0.0033 'International Tables Vol C Tables 4.2.6.8 and 6.1.1.4'
S S 0.1246 0.1234 'International Tables Vol C Tables 4.2.6.8 and 6.1.1.4'

loop_
_geom_angle_atom_site_label_1
_geom_angle_atom_site_label_2
_geom_angle_atom_site_label_3
_geom_angle
_geom_angle_site_symmetry_1
_geom_angle_site_symmetry_3
_geom_angle_publ_flag
C6 S1 C12 89.1(4) . . ?
C24 S2 C18 88.6(3) . . ?
C1 N1 C5 115.5(8) . . ?
C6 N2 C7 109.7(6) . . ?
C17 N3 C13 116.3(7) . . ?
C18 N4 C19 111.0(5) . . ?
N1 C1 C2 125.4(9) . . ?
C3 C2 C1 118.9(8) . . ?
C2 C3 C4 119.4(9) . . ?
C3 C4 C5 117.6(8) . . ?
N1 C5 C4 123.2(7) . . ?
N1 C5 C6 114.2(7) . . ?
C4 C5 C6 122.6(7) . . ?
N2 C6 C5 122.9(7) . . ?
N2 C6 S1 116.8(6) . . ?
C5 C6 S1 120.3(6) . . ?
C8 C7 C12 119.4(8) . . ?
C8 C7 N2 124.7(8) . . ?
C12 C7 N2 115.8(7) . . ?
C9 C8 C7 118.5(9) . . ?
C8 C9 C10 121.9(8) . . ?
C11 C10 C9 120.0(9) . . ?
C10 C11 C12 118.4(9) . . ?
C7 C12 C11 121.8(7) . . ?
C7 C12 S1 108.6(6) . . ?
C11 C12 S1 129.6(7) . . ?
N3 C13 C14 123.7(7) . . ?
C15 C14 C13 118.7(7) . . ?
C14 C15 C16 119.2(8) . . ?
C15 C16 C17 118.7(7) . . ?
N3 C17 C16 123.3(6) . . ?
N3 C17 C18 115.8(6) . . ?
C16 C17 C18 120.9(6) . . ?
N4 C18 C17 123.6(6) . . ?
N4 C18 S2 116.3(4) . . ?
C17 C18 S2 119.9(4) . . ?
C20 C19 N4 126.1(6) . . ?
C20 C19 C24 119.4(6) . . ?
N4 C19 C24 114.6(5) . . ?
C21 C20 C19 120.2(7) . . ?
C20 C21 C22 120.2(7) . . ?
C23 C22 C21 121.1(7) . . ?
C22 C23 C24 118.9(6) . . ?
C23 C24 C19 120.3(6) . . ?
C23 C24 S2 130.3(5) . . ?
C19 C24 S2 109.4(4) . . ?

loop_
_geom_bond_atom_site_label_1
_geom_bond_atom_site_label_2
_geom_bond_distance
_geom_bond_site_symmetry_2
_geom_bond_publ_flag
S1 C6 1.728(8) . ?
S1 C12 1.733(7) . ?
S2 C24 1.719(6) . ?
S2 C18 1.728(6) . ?
N1 C1 1.306(11) . ?
N1 C5 1.346(11) . ?
N2 C6 1.269(9) . ?
N2 C7 1.402(9) . ?
N3 C17 1.312(8) . ?
N3 C13 1.345(9) . ?
N4 C18 1.282(7) . ?
N4 C19 1.365(7) . ?
C1 C2 1.35(2) . ?
C2 C3 1.340(13) . ?
C3 C4 1.370(10) . ?
C4 C5 1.382(12) . ?
C5 C6 1.432(10) . ?
C7 C8 1.366(10) . ?
C7 C12 1.371(11) . ?
C8 C9 1.363(13) . ?
C9 C10 1.380(14) . ?
C10 C11 1.342(11) . ?
C11 C12 1.384(10) . ?
C13 C14 1.351(13) . ?
C14 C15 1.345(12) . ?
C15 C16 1.364(9) . ?
C16 C17 1.367(9) . ?
C17 C18 1.468(8) . ?
C19 C20 1.364(8) . ?
C19 C24 1.399(8) . ?
C20 C21 1.356(10) . ?
C21 C22 1.379(10) . ?
C22 C23 1.354(8) . ?
C23 C24 1.376(8) . ?

loop_
_cod_related_entry_id
_cod_related_entry_database
_cod_related_entry_code
1 ChemSpider 12325
